data_4036022
loop_
_publ_author_name
'Singh, Kuldeep'
'Bera, Tishyasoumya'
'Jaiswal, Vandana'
'Biswas, Subrata'
'Mondal, Biplab'
'Das, Dinabandhu'
'Saha, Jaideep'

_publ_section_title
;
 Lewis Acid Catalyzed Nucleophilic Ring Opening and
 1,3-Bisfunctionalization of Donor-Acceptor Cyclopropanes with
 Hydroperoxides: Access to Highly Functionalized Peroxy/(\a-Heteroatom
 Substituted)Peroxy Compounds.
;
_journal_issue 2
_journal_name_full 'The Journal of organic chemistry'
_journal_page_first 710
_journal_page_last 725
_journal_paper_doi 10.1021/acs.joc.8b02561
_journal_volume 84
_journal_year 2019
_chemical_formula_moiety 'C18 H25 Cl O6'
_chemical_formula_sum 'C18 H25 Cl O6'
_chemical_formula_weight 372.83
_space_group_crystal_system triclinic
_space_group_IT_number 2
_space_group_name_Hall '-P 1'
_space_group_name_H-M_alt 'P -1'
_atom_sites_solution_hydrogens geom
_audit_creation_method SHELXL-2018/3
_cell_angle_alpha 85.484(2)
_cell_angle_beta 84.662(2)
_cell_angle_gamma 80.436(2)
_cell_formula_units_Z 2
_cell_length_a 6.1209(5)
_cell_length_b 8.3258(6)
_cell_length_c 19.4643(15)
_cell_measurement_reflns_used 9957
_cell_measurement_temperature 300(2)
_cell_measurement_theta_max 28.23
_cell_measurement_theta_min 2.64
_cell_volume 971.87(13)
_computing_cell_refinement 'Bruker SAINT'
_computing_data_collection 'Bruker APEX3'
_computing_data_reduction 'Bruker SAINT'
_computing_molecular_graphics 'X-Seed (Barbour 2017)'
_computing_structure_refinement 'SHELXL-2018/3 (Sheldrick, 2015)'
_computing_structure_solution 'SHELXT 2018 (Sheldrick, 2015)'
_diffrn_ambient_temperature 300(2)
_diffrn_measured_fraction_theta_full 0.991
_diffrn_measured_fraction_theta_max 0.990
_diffrn_measurement_device_type 'Bruker APEX-III CMOS detector'
_diffrn_measurement_method 'phi and omega scans'
_diffrn_radiation_type MoK\a
_diffrn_radiation_wavelength 0.71073
_diffrn_reflns_av_R_equivalents 0.0279
_diffrn_reflns_av_unetI/netI 0.0186
_diffrn_reflns_Laue_measured_fraction_full 0.991
_diffrn_reflns_Laue_measured_fraction_max 0.990
_diffrn_reflns_limit_h_max 8
_diffrn_reflns_limit_h_min -8
_diffrn_reflns_limit_k_max 11
_diffrn_reflns_limit_k_min -11
_diffrn_reflns_limit_l_max 25
_diffrn_reflns_limit_l_min -25
_diffrn_reflns_number 30535
_diffrn_reflns_point_group_measured_fraction_full 0.991
_diffrn_reflns_point_group_measured_fraction_max 0.990
_diffrn_reflns_theta_full 25.000
_diffrn_reflns_theta_max 28.348
_diffrn_reflns_theta_min 2.637
_diffrn_source microfocus
_exptl_absorpt_coefficient_mu 0.225
_exptl_absorpt_correction_T_max 0.7457
_exptl_absorpt_correction_T_min 0.7183
_exptl_absorpt_correction_type multi-scan
_exptl_absorpt_process_details SADABS
_exptl_crystal_colour colorless
_exptl_crystal_density_diffrn 1.274
_exptl_crystal_description block
_exptl_crystal_F_000 396
_exptl_crystal_size_max 0.420
_exptl_crystal_size_mid 0.220
_exptl_crystal_size_min 0.150
_refine_diff_density_max 0.295
_refine_diff_density_min -0.235
_refine_diff_density_rms 0.033
_refine_ls_extinction_coef 0.058(7)
_refine_ls_extinction_expression Fc^*^=kFc[1+0.001xFc^2^\l^3^/sin(2\q)]^-1/4^
_refine_ls_extinction_method 'SHELXL-2018/3 (Sheldrick 2018)'
_refine_ls_goodness_of_fit_ref 1.029
_refine_ls_hydrogen_treatment constr
_refine_ls_matrix_type full
_refine_ls_number_parameters 233
_refine_ls_number_reflns 4808
_refine_ls_number_restraints 0
_refine_ls_restrained_S_all 1.029
_refine_ls_R_factor_all 0.0469
_refine_ls_R_factor_gt 0.0375
_refine_ls_shift/su_max 0.001
_refine_ls_shift/su_mean 0.000
_refine_ls_structure_factor_coef Fsqd
_refine_ls_weighting_details 'w=1/[\s^2^(Fo^2^)+(0.0447P)^2^+0.2668P] where P=(Fo^2^+2Fc^2^)/3'
_refine_ls_weighting_scheme calc
_refine_ls_wR_factor_gt 0.0960
_refine_ls_wR_factor_ref 0.1020
_reflns_Friedel_coverage 0.000
_reflns_number_gt 4045
_reflns_number_total 4808
_reflns_threshold_expression 'I > 2\s(I)'
_cod_data_source_file jo8b02561_si_002.cif
_cod_data_source_block TSB226
_cod_database_code 4036022
_shelx_shelxl_version_number 2018/3
_shelx_space_group_comment
;
The symmetry employed for this shelxl refinement is uniquely defined
by the following loop, which should always be used as a source of
symmetry information in preference to the above space-group names.
They are only intended as comments.
;
_shelx_estimated_absorpt_t_min 0.911
_shelx_estimated_absorpt_t_max 0.967

loop_
_space_group_symop_operation_xyz
'x, y, z'
'-x, -y, -z'

loop_
_atom_site_label
_atom_site_type_symbol
_atom_site_fract_x
_atom_site_fract_y
_atom_site_fract_z
_atom_site_U_iso_or_equiv
_atom_site_adp_type
_atom_site_occupancy
_atom_site_site_symmetry_order
_atom_site_calc_flag
_atom_site_refinement_flags_posn
_atom_site_refinement_flags_adp
Cl1 Cl 0.82225(5) 0.27523(5) 0.35310(2) 0.04708(12) Uani 1 1 d . .
O1 O 1.09686(17) 0.55032(11) 0.24421(5) 0.0459(2) Uani 1 1 d . .
O2 O 0.9701(2) 0.64084(14) 0.18836(5) 0.0618(3) Uani 1 1 d . .
O3 O 0.94632(16) 0.56070(12) 0.40748(5) 0.0476(2) Uani 1 1 d . .
O4 O 1.31450(15) 0.48363(11) 0.39145(5) 0.0443(2) Uani 1 1 d . .
O5 O 1.3292(2) 0.05076(13) 0.39370(6) 0.0625(3) Uani 1 1 d . .
O6 O 1.12825(16) 0.20443(11) 0.47280(5) 0.0443(2) Uani 1 1 d . .
C1 C 1.1337(2) 0.38584(15) 0.22553(6) 0.0372(3) Uani 1 1 d . .
H1 H 0.991549 0.352734 0.218376 0.045 Uiso 1 1 calc R U
C2 C 1.2914(2) 0.35907(15) 0.16152(6) 0.0382(3) Uani 1 1 d . .
C3 C 1.4851(3) 0.4254(2) 0.15302(8) 0.0523(4) Uani 1 1 d . .
H3 H 1.515975 0.490814 0.186303 0.063 Uiso 1 1 calc R U
C4 C 1.6336(3) 0.3960(2) 0.09593(9) 0.0612(4) Uani 1 1 d . .
H4 H 1.762154 0.443171 0.090928 0.073 Uiso 1 1 calc R U
C5 C 1.5940(3) 0.2977(2) 0.04616(8) 0.0603(5) Uani 1 1 d . .
C6 C 1.4022(3) 0.2315(2) 0.05461(8) 0.0621(5) Uani 1 1 d . .
H6 H 1.372880 0.165035 0.021502 0.075 Uiso 1 1 calc R U
C7 C 1.2500(3) 0.26162(19) 0.11173(7) 0.0489(3) Uani 1 1 d . .
H7 H 1.120333 0.215890 0.116274 0.059 Uiso 1 1 calc R U
C8 C 1.7605(4) 0.2630(3) -0.01560(10) 0.0959(8) Uani 1 1 d . .
H8A H 1.888279 0.189277 -0.001113 0.144 Uiso 1 1 calc R U
H8B H 1.805373 0.363143 -0.035075 0.144 Uiso 1 1 calc R U
H8C H 1.693471 0.214431 -0.049747 0.144 Uiso 1 1 calc R U
C9 C 0.8647(3) 0.79515(17) 0.21294(8) 0.0497(4) Uani 1 1 d . .
C10 C 0.7547(4) 0.8756(3) 0.14938(10) 0.0871(7) Uani 1 1 d . .
H10A H 0.866632 0.889786 0.112474 0.131 Uiso 1 1 calc R U
H10B H 0.671287 0.980016 0.160079 0.131 Uiso 1 1 calc R U
H10C H 0.656543 0.807665 0.135402 0.131 Uiso 1 1 calc R U
C11 C 1.0331(4) 0.8879(3) 0.23443(17) 0.0995(8) Uani 1 1 d . .
H11A H 1.096833 0.833479 0.274952 0.149 Uiso 1 1 calc R U
H11B H 0.962754 0.996335 0.244497 0.149 Uiso 1 1 calc R U
H11C H 1.148126 0.893599 0.197671 0.149 Uiso 1 1 calc R U
C12 C 0.6913(3) 0.7685(3) 0.27104(10) 0.0715(5) Uani 1 1 d . .
H12A H 0.584493 0.710682 0.255055 0.107 Uiso 1 1 calc R U
H12B H 0.617482 0.872118 0.286252 0.107 Uiso 1 1 calc R U
H12C H 0.761275 0.705745 0.308837 0.107 Uiso 1 1 calc R U
C13 C 1.2348(2) 0.28524(15) 0.28699(6) 0.0359(3) Uani 1 1 d . .
H13A H 1.380463 0.313789 0.290640 0.043 Uiso 1 1 calc R U
H13B H 1.256758 0.171038 0.277080 0.043 Uiso 1 1 calc R U
C14 C 1.10322(19) 0.30359(14) 0.35721(6) 0.0325(2) Uani 1 1 d . .
C15 C 1.2030(2) 0.16911(15) 0.40932(6) 0.0352(3) Uani 1 1 d . .
C16 C 1.1045(2) 0.46740(15) 0.38786(6) 0.0346(3) Uani 1 1 d . .
C17 C 1.3524(3) 0.6247(2) 0.42470(10) 0.0576(4) Uani 1 1 d . .
H17A H 1.298893 0.722100 0.397499 0.086 Uiso 1 1 calc R U
H17B H 1.508688 0.618597 0.428786 0.086 Uiso 1 1 calc R U
H17C H 1.274738 0.627044 0.469880 0.086 Uiso 1 1 calc R U
C18 C 1.2138(3) 0.09431(18) 0.52852(7) 0.0501(4) Uani 1 1 d . .
H18A H 1.218158 -0.016299 0.517064 0.075 Uiso 1 1 calc R U
H18B H 1.118971 0.114270 0.570119 0.075 Uiso 1 1 calc R U
H18C H 1.361109 0.111681 0.535471 0.075 Uiso 1 1 calc R U

loop_
_atom_site_aniso_label
_atom_site_aniso_U_11
_atom_site_aniso_U_22
_atom_site_aniso_U_33
_atom_site_aniso_U_23
_atom_site_aniso_U_13
_atom_site_aniso_U_12
Cl1 0.03228(17) 0.0596(2) 0.0496(2) 0.00142(15) -0.00588(13) -0.00901(14)
O1 0.0582(6) 0.0395(5) 0.0344(5) -0.0029(4) -0.0092(4) 0.0121(4)
O2 0.0852(8) 0.0527(6) 0.0358(5) -0.0026(4) -0.0136(5) 0.0271(6)
O3 0.0404(5) 0.0473(5) 0.0504(6) -0.0128(4) -0.0007(4) 0.0094(4)
O4 0.0345(5) 0.0415(5) 0.0572(6) -0.0121(4) 0.0017(4) -0.0059(4)
O5 0.0792(8) 0.0513(6) 0.0435(6) -0.0011(5) -0.0041(5) 0.0273(6)
O6 0.0511(5) 0.0429(5) 0.0323(5) 0.0028(4) -0.0009(4) 0.0072(4)
C1 0.0383(6) 0.0384(6) 0.0329(6) -0.0032(5) -0.0030(5) 0.0004(5)
C2 0.0425(7) 0.0369(6) 0.0316(6) -0.0002(5) -0.0021(5) 0.0024(5)
C3 0.0515(8) 0.0585(9) 0.0471(8) -0.0085(7) 0.0023(6) -0.0104(7)
C4 0.0493(8) 0.0736(11) 0.0551(9) 0.0057(8) 0.0082(7) -0.0053(8)
C5 0.0592(10) 0.0731(11) 0.0352(7) 0.0060(7) 0.0055(6) 0.0191(8)
C6 0.0765(12) 0.0672(10) 0.0372(7) -0.0163(7) -0.0054(7) 0.0108(9)
C7 0.0541(8) 0.0518(8) 0.0399(7) -0.0076(6) -0.0053(6) -0.0027(6)
C8 0.0846(15) 0.133(2) 0.0482(10) 0.0008(11) 0.0192(10) 0.0301(14)
C9 0.0557(8) 0.0383(7) 0.0479(8) 0.0002(6) -0.0021(6) 0.0102(6)
C10 0.1069(17) 0.0743(13) 0.0592(11) 0.0133(9) -0.0076(11) 0.0382(12)
C11 0.0827(15) 0.0521(11) 0.166(3) -0.0029(13) -0.0248(16) -0.0124(10)
C12 0.0589(10) 0.0812(12) 0.0620(11) 0.0036(9) 0.0034(8) 0.0168(9)
C13 0.0354(6) 0.0363(6) 0.0327(6) -0.0031(5) -0.0005(5) 0.0023(5)
C14 0.0277(5) 0.0345(6) 0.0332(6) 0.0001(5) -0.0025(4) -0.0004(4)
C15 0.0345(6) 0.0342(6) 0.0352(6) -0.0003(5) -0.0033(5) -0.0016(5)
C16 0.0345(6) 0.0353(6) 0.0310(6) 0.0009(5) -0.0002(5) 0.0004(5)
C17 0.0533(9) 0.0537(9) 0.0699(10) -0.0187(8) 0.0003(8) -0.0166(7)
C18 0.0605(9) 0.0482(8) 0.0365(7) 0.0056(6) -0.0081(6) 0.0042(7)

loop_
_atom_type_symbol
_atom_type_description
_atom_type_scat_dispersion_real
_atom_type_scat_dispersion_imag
_atom_type_scat_source
C C 0.0033 0.0016 'International Tables Vol C Tables 4.2.6.8 and 6.1.1.4'
H H 0.0000 0.0000 'International Tables Vol C Tables 4.2.6.8 and 6.1.1.4'
O O 0.0106 0.0060 'International Tables Vol C Tables 4.2.6.8 and 6.1.1.4'
Cl Cl 0.1484 0.1585 'International Tables Vol C Tables 4.2.6.8 and 6.1.1.4'

loop_
_geom_angle_atom_site_label_1
_geom_angle_atom_site_label_2
_geom_angle_atom_site_label_3
_geom_angle
C1 O1 O2 103.99(9)
C9 O2 O1 107.88(10)
C16 O4 C17 116.39(11)
C15 O6 C18 117.51(10)
O1 C1 C2 112.74(11)
O1 C1 C13 105.49(10)
C2 C1 C13 109.44(10)
O1 C1 H1 109.7
C2 C1 H1 109.7
C13 C1 H1 109.7
C7 C2 C3 118.42(13)
C7 C2 C1 120.67(13)
C3 C2 C1 120.84(12)
C4 C3 C2 121.01(15)
C4 C3 H3 119.5
C2 C3 H3 119.5
C3 C4 C5 120.86(17)
C3 C4 H4 119.6
C5 C4 H4 119.6
C6 C5 C4 118.20(14)
C6 C5 C8 121.26(19)
C4 C5 C8 120.5(2)
C5 C6 C7 121.43(16)
C5 C6 H6 119.3
C7 C6 H6 119.3
C2 C7 C6 120.08(16)
C2 C7 H7 120.0
C6 C7 H7 120.0
C5 C8 H8A 109.5
C5 C8 H8B 109.5
H8A C8 H8B 109.5
C5 C8 H8C 109.5
H8A C8 H8C 109.5
H8B C8 H8C 109.5
O2 C9 C11 110.69(15)
O2 C9 C12 109.70(14)
C11 C9 C12 111.87(18)
O2 C9 C10 101.41(13)
C11 C9 C10 112.41(18)
C12 C9 C10 110.28(15)
C9 C10 H10A 109.5
C9 C10 H10B 109.5
H10A C10 H10B 109.5
C9 C10 H10C 109.5
H10A C10 H10C 109.5
H10B C10 H10C 109.5
C9 C11 H11A 109.5
C9 C11 H11B 109.5
H11A C11 H11B 109.5
C9 C11 H11C 109.5
H11A C11 H11C 109.5
H11B C11 H11C 109.5
C9 C12 H12A 109.5
C9 C12 H12B 109.5
H12A C12 H12B 109.5
C9 C12 H12C 109.5
H12A C12 H12C 109.5
H12B C12 H12C 109.5
C1 C13 C14 116.82(10)
C1 C13 H13A 108.1
C14 C13 H13A 108.1
C1 C13 H13B 108.1
C14 C13 H13B 108.1
H13A C13 H13B 107.3
C13 C14 C16 113.85(10)
C13 C14 C15 109.47(9)
C16 C14 C15 107.00(9)
C13 C14 Cl1 111.31(9)
C16 C14 Cl1 108.97(8)
C15 C14 Cl1 105.85(8)
O5 C15 O6 125.51(12)
O5 C15 C14 124.20(11)
O6 C15 C14 110.29(10)
O3 C16 O4 125.82(12)
O3 C16 C14 126.53(12)
O4 C16 C14 107.60(9)
O4 C17 H17A 109.5
O4 C17 H17B 109.5
H17A C17 H17B 109.5
O4 C17 H17C 109.5
H17A C17 H17C 109.5
H17B C17 H17C 109.5
O6 C18 H18A 109.5
O6 C18 H18B 109.5
H18A C18 H18B 109.5
O6 C18 H18C 109.5
H18A C18 H18C 109.5
H18B C18 H18C 109.5

loop_
_geom_bond_atom_site_label_1
_geom_bond_atom_site_label_2
_geom_bond_distance
Cl1 C14 1.7841(12)
O1 C1 1.4208(15)
O1 O2 1.4784(13)
O2 C9 1.4351(17)
O3 C16 1.1895(15)
O4 C16 1.3232(15)
O4 C17 1.4456(18)
O5 C15 1.1876(15)
O6 C15 1.3150(15)
O6 C18 1.4425(15)
C1 C2 1.5108(17)
C1 C13 1.5244(17)
C1 H1 0.9800
C2 C7 1.378(2)
C2 C3 1.380(2)
C3 C4 1.379(2)
C3 H3 0.9300
C4 C5 1.379(3)
C4 H4 0.9300
C5 C6 1.369(3)
C5 C8 1.516(2)
C6 C7 1.393(2)
C6 H6 0.9300
C7 H7 0.9300
C8 H8A 0.9600
C8 H8B 0.9600
C8 H8C 0.9600
C9 C11 1.493(3)
C9 C12 1.507(2)
C9 C10 1.519(2)
C10 H10A 0.9600
C10 H10B 0.9600
C10 H10C 0.9600
C11 H11A 0.9600
C11 H11B 0.9600
C11 H11C 0.9600
C12 H12A 0.9600
C12 H12B 0.9600
C12 H12C 0.9600
C13 C14 1.5256(16)
C13 H13A 0.9700
C13 H13B 0.9700
C14 C16 1.5326(17)
C14 C15 1.5377(16)
C17 H17A 0.9600
C17 H17B 0.9600
C17 H17C 0.9600
C18 H18A 0.9600
C18 H18B 0.9600
C18 H18C 0.9600

loop_
_geom_hbond_atom_site_label_D
_geom_hbond_atom_site_label_H
_geom_hbond_atom_site_label_A
_geom_hbond_distance_DH
_geom_hbond_distance_HA
_geom_hbond_distance_DA
_geom_hbond_angle_DHA
_geom_hbond_site_symmetry_A
_geom_hbond_publ_flag
C12 H12C O3 0.96 2.45 3.411(2) 176.5 . yes
C17 H17B O3 0.96 2.64 3.574(2) 163.9 1_655 yes
C18 H18C O5 0.96 2.58 3.3098(19) 132.8 2_856 yes
